data_1531351
loop_
_publ_author_name
'Giester, G.'
'Ni, Y.-X.'
'Jarosch, D.'
'Hughes, J.M.'
'Ronsbo, J.'
'Zemann, J.'
'Yang, Z.-M.'

_publ_section_title
;
 Cordylite-(Ce): a crystal chemical investigation of material from four
 localities, including type material
;
_journal_name_full 'American Mineralogist'
_journal_page_first 178
_journal_page_last 184
_journal_volume 83
_journal_year 1998
_chemical_formula_sum 'C4 Ba Ca0.075 Ce2 F Na0.85 O12'
_chemical_name_systematic '(Na0.85 Ca0.075) Ba Ce2 (C O3)4 F'
_space_group_IT_number 194
_symmetry_space_group_name_Hall '-P 6c 2c'
_symmetry_space_group_name_H-M 'P 63/m m c'
_cell_angle_alpha 90
_cell_angle_beta 90
_cell_angle_gamma 120
_cell_formula_units_Z 2
_cell_length_a 5.0942
_cell_length_b 5.0942
_cell_length_c 23.049
_cell_volume 518.006
_citation_journal_id_ASTM AMMIAY
_cod_data_source_file Giester_AMMIAY_1998_1657.cif
_cod_data_source_block C4Ba1Ca0.075Ce2F1Na0.85O12
_cod_original_cell_volume 518.0059
_cod_original_formula_sum 'C4 Ba1 Ca0.075 Ce2 F1 Na0.85 O12'
_cod_database_code 1531351

loop_
_symmetry_equiv_pos_as_xyz
x,y,z
x-y,x,z+1/2
-y,x-y,z
-x,-y,z+1/2
-x+y,-x,z
y,-x+y,z+1/2
-y,-x,-z+1/2
x-y,-y,-z
x,x-y,-z+1/2
y,x,-z
-x+y,y,-z+1/2
-x,-x+y,-z
-x,-y,-z
-x+y,-x,-z-1/2
y,-x+y,-z
x,y,-z-1/2
x-y,x,-z
-y,x-y,-z-1/2
y,x,z-1/2
-x+y,y,z
-x,-x+y,z-1/2
-y,-x,z
x-y,-y,z-1/2
x,x-y,z

loop_
_atom_site_label
_atom_site_type_symbol
_atom_site_fract_x
_atom_site_fract_y
_atom_site_fract_z
_atom_site_occupancy
_atom_site_U_iso_or_equiv
Na1 Na+1 0.3333 0.6667 0.75 0.85 0.0
C2 C+4 0.6667 0.3333 0.434 1 0.0
O1 O-2 0.1445 0.289 0.676 1 0.0
C1 C+4 0 0 0.6779 1 0.0
F1 F-1 0.3333 0.6667 0.25 1 0.0
Ce1 Ce+3 0.3333 0.6667 0.35331 1 0.0
Ba1 Ba+2 0 0 0 1 0.0
O2 O-2 0.5217 0.0434 0.4352 1 0.0
Ca1 Ca+2 0.3333 0.6667 0.75 0.075 0.0
